data_4076458
loop_
_publ_author_name
'Arnold, Nicole'
'Braunschweig, Holger'
'Brenner, Peter'
'Jimenez-Halla, J. Oscar C.'
'Kupfer, Thomas'
'Radacki, Krzysztof'

_publ_section_title
;
 Reactivity of Boryl Complexes: Synthesis and Structure of New Neutral and
 Cationic Platinum Boryls and Borylenes
;
_journal_issue 5
_journal_name_full Organometallics
_journal_page_first 1897
_journal_paper_doi 10.1021/om2012248
_journal_volume 31
_journal_year 2012
_chemical_formula_moiety '2(C40 H75 B Br N2 P2 Pt), 2(C32 H12 B F24), 0.5(C2 H4 Cl4), 2(C H2 Cl2)'
_chemical_formula_sum 'C147 H180 B4 Br2 Cl6 F48 N4 P4 Pt2'
_chemical_formula_weight 3844.73
_chemical_name_common
;
?
;
_chemical_name_systematic
; 
?
;
_space_group_IT_number 2
_symmetry_cell_setting triclinic
_symmetry_space_group_name_Hall '-P 1'
_symmetry_space_group_name_H-M 'P -1'
_atom_sites_solution_hydrogens geom
_atom_sites_solution_primary direct
_atom_sites_solution_secondary difmap
_audit_creation_method SHELXL-97
_cell_angle_alpha 73.9140(10)
_cell_angle_beta 81.3100(10)
_cell_angle_gamma 88.8240(10)
_cell_formula_units_Z 1
_cell_length_a 12.4708(7)
_cell_length_b 17.0967(9)
_cell_length_c 20.1778(11)
_cell_measurement_reflns_used 7785
_cell_measurement_temperature 168(2)
_cell_measurement_theta_max 22.74
_cell_measurement_theta_min 2.26
_cell_volume 4085.2(4)
_computing_cell_refinement 'Saint+ NT ver. 7.68A (Bruker AXS)'
_computing_data_collection 'Smart NT ver. 5.63 (Bruker AXS)'
_computing_data_reduction 'Saint+ NT ver. 7.68A (Bruker AXS)'
_computing_molecular_graphics 'XP ver. 5.1 (Bruker AXS, 1998)'
_computing_publication_material 'SHELXL-97 (Sheldrick, 2008)'
_computing_structure_refinement 'SHELXL-97 (Sheldrick, 1997)'
_computing_structure_solution 'SHELXS-97 (Sheldrick, 1990)'
_diffrn_ambient_temperature 168(2)
_diffrn_measured_fraction_theta_full 0.999
_diffrn_measured_fraction_theta_max 0.993
_diffrn_measurement_device_type 'Bruker APEX-I CCD'
_diffrn_measurement_method '\f and \w scans'
_diffrn_radiation_monochromator graphite
_diffrn_radiation_source 'sealed tube'
_diffrn_radiation_type MoK\a
_diffrn_radiation_wavelength 0.71073
_diffrn_reflns_av_R_equivalents 0.0375
_diffrn_reflns_av_sigmaI/netI 0.0364
_diffrn_reflns_limit_h_max 15
_diffrn_reflns_limit_h_min -15
_diffrn_reflns_limit_k_max 21
_diffrn_reflns_limit_k_min -21
_diffrn_reflns_limit_l_max 25
_diffrn_reflns_limit_l_min -25
_diffrn_reflns_number 68029
_diffrn_reflns_theta_full 26.00
_diffrn_reflns_theta_max 26.49
_diffrn_reflns_theta_min 2.04
_exptl_absorpt_coefficient_mu 2.440
_exptl_absorpt_correction_T_max 0.711
_exptl_absorpt_correction_T_min 0.67
_exptl_absorpt_correction_type multi-scan
_exptl_absorpt_process_details multi-scan
_exptl_crystal_colour colorless
_exptl_crystal_density_diffrn 1.563
_exptl_crystal_density_method 'not measured'
_exptl_crystal_description block
_exptl_crystal_F_000 1930
_exptl_crystal_size_max 0.16
_exptl_crystal_size_mid 0.12
_exptl_crystal_size_min 0.05
_refine_diff_density_max 1.159
_refine_diff_density_min -0.822
_refine_diff_density_rms 0.097
_refine_ls_extinction_method none
_refine_ls_goodness_of_fit_ref 1.027
_refine_ls_hydrogen_treatment constr
_refine_ls_matrix_type full
_refine_ls_number_parameters 1098
_refine_ls_number_reflns 16824
_refine_ls_number_restraints 612
_refine_ls_restrained_S_all 1.156
_refine_ls_R_factor_all 0.0470
_refine_ls_R_factor_gt 0.0380
_refine_ls_shift/su_max 0.008
_refine_ls_shift/su_mean 0.000
_refine_ls_structure_factor_coef Fsqd
_refine_ls_weighting_details 'calc w=1/[\s^2^(Fo^2^)+(0.0581P)^2^+4.8261P] where P=(Fo^2^+2Fc^2^)/3'
_refine_ls_weighting_scheme calc
_refine_ls_wR_factor_gt 0.0947
_refine_ls_wR_factor_ref 0.0985
_reflns_number_gt 14635
_reflns_number_total 16824
_reflns_threshold_expression >2sigma(I)
_cod_data_source_file om2012248_si_002.cif
_cod_data_source_block 3
_cod_depositor_comments
;
The following automatic conversions were performed:

'_symmetry_cell_setting' value 'Triclinic' changed to 'triclinic'
according to /home/saulius/struct/CIF-dictionaries/cif_core.dic
dictionary named 'cif_core.dic' version 2.4.1 from 2010-06-29.

Automatic conversion script
Id: cif_fix_values 1715 2011-07-08 13:25:40Z adriana 
;
_cod_original_sg_symbol_H-M P-1
_cod_database_code 4076458

loop_
_symmetry_equiv_pos_as_xyz
'x, y, z'
'-x, -y, -z'

loop_
_atom_site_label
_atom_site_type_symbol
_atom_site_fract_x
_atom_site_fract_y
_atom_site_fract_z
_atom_site_U_iso_or_equiv
_atom_site_adp_type
_atom_site_occupancy
_atom_site_symmetry_multiplicity
_atom_site_calc_flag
_atom_site_refinement_flags
_atom_site_disorder_assembly
_atom_site_disorder_group
B1 B 0.2733(4) 0.6763(3) 0.1019(2) 0.0280(9) Uani 1 1 d . . .
B10 B 0.2522(4) 0.7941(3) 0.6319(2) 0.0270(9) Uani 1 1 d . . .
Br1 Br 0.40798(4) 0.74607(3) 0.07258(3) 0.04844(13) Uani 1 1 d . . .
C11 C 0.1656(3) 0.5324(3) 0.3287(2) 0.0319(9) Uani 1 1 d . . .
H11A H 0.1194 0.5686 0.3520 0.038 Uiso 1 1 calc R . .
C12 C 0.2107(4) 0.4713(3) 0.3882(2) 0.0445(12) Uani 1 1 d . . .
H12A H 0.2515 0.4294 0.3702 0.053 Uiso 1 1 calc R . .
H12B H 0.2613 0.4997 0.4076 0.053 Uiso 1 1 calc R . .
C13 C 0.1188(5) 0.4309(4) 0.4454(3) 0.0570(15) Uani 1 1 d . . .
H13A H 0.0824 0.4722 0.4663 0.068 Uiso 1 1 calc R . .
H13B H 0.1489 0.3896 0.4825 0.068 Uiso 1 1 calc R . .
C14 C 0.0360(5) 0.3900(4) 0.4164(3) 0.0654(17) Uani 1 1 d . . .
H14A H 0.0703 0.3439 0.4012 0.078 Uiso 1 1 calc R . .
H14B H -0.0254 0.3678 0.4539 0.078 Uiso 1 1 calc R . .
C15 C -0.0067(5) 0.4479(4) 0.3557(3) 0.0570(15) Uani 1 1 d . . .
H15A H -0.0505 0.4897 0.3723 0.068 Uiso 1 1 calc R . .
H15B H -0.0547 0.4177 0.3361 0.068 Uiso 1 1 calc R . .
C16 C 0.0857(4) 0.4900(3) 0.2984(2) 0.0397(11) Uani 1 1 d . . .
H16A H 0.1243 0.4492 0.2778 0.048 Uiso 1 1 calc R . .
H16B H 0.0554 0.5306 0.2610 0.048 Uiso 1 1 calc R . .
C21 C 0.3761(3) 0.5457(3) 0.2274(2) 0.0306(9) Uani 1 1 d . . .
H21A H 0.4114 0.5841 0.1828 0.037 Uiso 1 1 calc R . .
C22 C 0.4675(4) 0.5187(3) 0.2720(3) 0.0467(12) Uani 1 1 d . . .
H22A H 0.4956 0.5662 0.2838 0.056 Uiso 1 1 calc R . .
H22B H 0.4384 0.4779 0.3162 0.056 Uiso 1 1 calc R . .
C23 C 0.5594(4) 0.4820(4) 0.2320(3) 0.0536(14) Uani 1 1 d . . .
H23A H 0.5922 0.5245 0.1900 0.064 Uiso 1 1 calc R . .
H23B H 0.6163 0.4633 0.2618 0.064 Uiso 1 1 calc R . .
C24 C 0.5199(4) 0.4110(3) 0.2102(3) 0.0505(13) Uani 1 1 d . . .
H24A H 0.4936 0.3661 0.2522 0.061 Uiso 1 1 calc R . .
H24B H 0.5807 0.3906 0.1824 0.061 Uiso 1 1 calc R . .
C25 C 0.4288(4) 0.4369(3) 0.1672(3) 0.0449(12) Uani 1 1 d . . .
H25A H 0.4014 0.3892 0.1555 0.054 Uiso 1 1 calc R . .
H25B H 0.4571 0.4779 0.1230 0.054 Uiso 1 1 calc R . .
C26 C 0.3357(4) 0.4729(3) 0.2073(2) 0.0356(10) Uani 1 1 d . . .
H26A H 0.2780 0.4905 0.1779 0.043 Uiso 1 1 calc R . .
H26B H 0.3042 0.4308 0.2499 0.043 Uiso 1 1 calc R . .
C31 C 0.3283(4) 0.6594(3) 0.3116(2) 0.0339(9) Uani 1 1 d . . .
H31A H 0.3711 0.6194 0.3430 0.041 Uiso 1 1 calc R . .
C32 C 0.2516(4) 0.7002(3) 0.3576(3) 0.0432(11) Uani 1 1 d . . .
H32A H 0.2003 0.6590 0.3908 0.052 Uiso 1 1 calc R . .
H32B H 0.2091 0.7415 0.3283 0.052 Uiso 1 1 calc R . .
C33 C 0.3166(5) 0.7412(4) 0.3984(3) 0.0550(14) Uani 1 1 d . . .
H33A H 0.2659 0.7691 0.4266 0.066 Uiso 1 1 calc R . .
H33B H 0.3536 0.6989 0.4308 0.066 Uiso 1 1 calc R . .
C34 C 0.3991(6) 0.8017(4) 0.3512(4) 0.0697(18) Uani 1 1 d . . .
H34A H 0.4424 0.8234 0.3797 0.084 Uiso 1 1 calc R . .
H34B H 0.3618 0.8477 0.3229 0.084 Uiso 1 1 calc R . .
C35 C 0.4745(5) 0.7629(5) 0.3031(4) 0.076(2) Uani 1 1 d . . .
H35A H 0.5184 0.7212 0.3311 0.091 Uiso 1 1 calc R . .
H35B H 0.5247 0.8050 0.2701 0.091 Uiso 1 1 calc R . .
C36 C 0.4090(5) 0.7232(4) 0.2621(3) 0.0540(14) Uani 1 1 d . . .
H36A H 0.3692 0.7656 0.2316 0.065 Uiso 1 1 calc R . .
H36B H 0.4590 0.6971 0.2321 0.065 Uiso 1 1 calc R . .
C41 C 0.1244(4) 0.8196(3) 0.0151(2) 0.0343(10) Uani 1 1 d . . .
H41A H 0.2046 0.8122 0.0082 0.041 Uiso 1 1 calc R . .
C42 C 0.0768(4) 0.7563(3) -0.0138(2) 0.0375(10) Uani 1 1 d . . .
H42A H 0.0885 0.7009 0.0157 0.045 Uiso 1 1 calc R . .
H42B H -0.0023 0.7638 -0.0126 0.045 Uiso 1 1 calc R . .
C43 C 0.1306(5) 0.7649(3) -0.0886(2) 0.0465(12) Uani 1 1 d . . .
H43A H 0.0983 0.7243 -0.1069 0.056 Uiso 1 1 calc R . .
H43B H 0.2090 0.7540 -0.0893 0.056 Uiso 1 1 calc R . .
C44 C 0.1160(5) 0.8502(3) -0.1352(3) 0.0552(14) Uani 1 1 d . . .
H44A H 0.1550 0.8555 -0.1828 0.066 Uiso 1 1 calc R . .
H44B H 0.0380 0.8591 -0.1383 0.066 Uiso 1 1 calc R . .
C45 C 0.1592(6) 0.9140(3) -0.1061(3) 0.0588(15) Uani 1 1 d . . .
H45A H 0.1449 0.9688 -0.1355 0.071 Uiso 1 1 calc R . .
H45B H 0.2387 0.9087 -0.1080 0.071 Uiso 1 1 calc R . .
C46 C 0.1063(5) 0.9051(3) -0.0305(2) 0.0505(13) Uani 1 1 d . . .
H46A H 0.1384 0.9461 -0.0125 0.061 Uiso 1 1 calc R . .
H46B H 0.0276 0.9149 -0.0289 0.061 Uiso 1 1 calc R . .
C51 C -0.0666(4) 0.7867(3) 0.1322(2) 0.0363(10) Uani 1 1 d . . .
H51A H -0.0837 0.7940 0.1802 0.044 Uiso 1 1 calc R . .
C52 C -0.1325(4) 0.8516(4) 0.0877(3) 0.0524(14) Uani 1 1 d . . .
H52A H -0.1056 0.9065 0.0854 0.063 Uiso 1 1 calc R . .
H52B H -0.1238 0.8461 0.0396 0.063 Uiso 1 1 calc R . .
C53 C -0.2511(5) 0.8415(5) 0.1195(4) 0.078(2) Uani 1 1 d . . .
H53A H -0.2598 0.8533 0.1653 0.094 Uiso 1 1 calc R . .
H53B H -0.2935 0.8817 0.0889 0.094 Uiso 1 1 calc R . .
C54 C -0.2963(5) 0.7571(6) 0.1293(4) 0.085(3) Uani 1 1 d . . .
H54A H -0.2972 0.7478 0.0831 0.102 Uiso 1 1 calc R . .
H54B H -0.3719 0.7527 0.1537 0.102 Uiso 1 1 calc R . .
C55 C -0.2287(5) 0.6924(5) 0.1715(3) 0.0683(18) Uani 1 1 d . . .
H55A H -0.2561 0.6378 0.1734 0.082 Uiso 1 1 calc R . .
H55B H -0.2365 0.6968 0.2199 0.082 Uiso 1 1 calc R . .
C56 C -0.1092(4) 0.7013(3) 0.1398(3) 0.0443(11) Uani 1 1 d . . .
H56A H -0.0669 0.6607 0.1701 0.053 Uiso 1 1 calc R . .
H56B H -0.1000 0.6908 0.0935 0.053 Uiso 1 1 calc R . .
C61 C 0.2356(5) 0.9134(4) 0.1126(4) 0.0653(17) Uani 1 1 d . . .
H61A H 0.2615 0.9144 0.0635 0.078 Uiso 1 1 calc R . .
H61B H 0.2741 0.8699 0.1429 0.078 Uiso 1 1 calc R . .
C62 C 0.2617(7) 0.9958(5) 0.1237(5) 0.097(3) Uani 1 1 d . . .
H62A H 0.3413 1.0052 0.1148 0.116 Uiso 1 1 calc R . .
H62B H 0.2293 1.0399 0.0900 0.116 Uiso 1 1 calc R . .
C63 C 0.2179(6) 0.9986(4) 0.1975(4) 0.076(2) Uani 1 1 d . . .
H63A H 0.2560 0.9585 0.2311 0.091 Uiso 1 1 calc R . .
H63B H 0.2319 1.0533 0.2023 0.091 Uiso 1 1 calc R . .
C64 C 0.0987(5) 0.9798(3) 0.2140(3) 0.0539(14) Uani 1 1 d . . .
H64A H 0.0602 1.0227 0.1831 0.065 Uiso 1 1 calc R . .
H64B H 0.0725 0.9798 0.2628 0.065 Uiso 1 1 calc R . .
C65 C 0.0726(4) 0.8971(3) 0.2043(3) 0.0447(11) Uani 1 1 d . . .
H65A H -0.0069 0.8869 0.2145 0.054 Uiso 1 1 calc R . .
H65B H 0.1068 0.8536 0.2375 0.054 Uiso 1 1 calc R . .
C66 C 0.1143(4) 0.8947(3) 0.1294(2) 0.0355(10) Uani 1 1 d . . .
H66A H 0.0782 0.9393 0.0975 0.043 Uiso 1 1 calc R . .
C70 C -0.0334(4) 0.6992(3) 0.3085(2) 0.0341(9) Uani 1 1 d . . .
C71 C -0.1302(4) 0.7006(4) 0.3583(3) 0.0531(14) Uani 1 1 d . . .
H71A H -0.1710 0.7496 0.3407 0.080 Uiso 1 1 calc R . .
H71B H -0.1091 0.7010 0.4031 0.080 Uiso 1 1 calc R . .
H71C H -0.1756 0.6522 0.3648 0.080 Uiso 1 1 calc R . .
C72 C 0.1705(4) 0.5660(3) 0.0777(2) 0.0378(10) Uani 1 1 d . . .
H72A H 0.1203 0.5745 0.1172 0.057 Uiso 1 1 calc R . .
H72B H 0.1951 0.5097 0.0893 0.057 Uiso 1 1 calc R . .
H72C H 0.1335 0.5764 0.0367 0.057 Uiso 1 1 calc R . .
C73 C 0.3425(4) 0.6114(3) 0.0036(3) 0.0480(12) Uani 1 1 d . . .
H73A H 0.4009 0.6525 -0.0077 0.072 Uiso 1 1 calc R . .
H73B H 0.3056 0.6176 -0.0371 0.072 Uiso 1 1 calc R . .
H73C H 0.3731 0.5569 0.0162 0.072 Uiso 1 1 calc R . .
C111 C 0.1506(3) 0.7458(2) 0.6887(2) 0.0276(8) Uani 1 1 d . . .
C112 C 0.0442(3) 0.7735(3) 0.6916(2) 0.0311(9) Uani 1 1 d . . .
H11B H 0.0283 0.8222 0.6586 0.037 Uiso 1 1 calc R . .
C113 C -0.0393(3) 0.7307(3) 0.7424(2) 0.0347(10) Uani 1 1 d . C .
C114 C -0.0196(4) 0.6625(3) 0.7934(2) 0.0365(10) Uani 1 1 d . . .
H11C H -0.0768 0.6341 0.8278 0.044 Uiso 1 1 calc R . .
C115 C 0.0864(4) 0.6360(3) 0.7934(2) 0.0321(9) Uani 1 1 d . E .
C116 C 0.1686(3) 0.6770(3) 0.7419(2) 0.0296(9) Uani 1 1 d . . .
H11D H 0.2404 0.6574 0.7430 0.035 Uiso 1 1 calc R . .
C121 C 0.3408(3) 0.7307(3) 0.6081(2) 0.0281(8) Uani 1 1 d . . .
C122 C 0.3100(4) 0.6535(3) 0.6053(2) 0.0334(9) Uani 1 1 d . . .
H12C H 0.2367 0.6354 0.6215 0.040 Uiso 1 1 calc R . .
C123 C 0.3833(4) 0.6022(3) 0.5796(2) 0.0400(11) Uani 1 1 d . A .
C124 C 0.4887(4) 0.6278(3) 0.5529(2) 0.0402(11) Uani 1 1 d . . .
H12D H 0.5384 0.5934 0.5346 0.048 Uiso 1 1 calc R . .
C125 C 0.5209(4) 0.7045(3) 0.5534(2) 0.0357(10) Uani 1 1 d . F .
C126 C 0.4484(3) 0.7540(3) 0.5817(2) 0.0327(9) Uani 1 1 d . . .
H12E H 0.4735 0.8055 0.5830 0.039 Uiso 1 1 calc R . .
C131 C 0.3046(3) 0.8520(2) 0.6722(2) 0.0263(8) Uani 1 1 d . . .
C132 C 0.3779(3) 0.8223(3) 0.7185(2) 0.0309(9) Uani 1 1 d . . .
H13C H 0.4030 0.7684 0.7241 0.037 Uiso 1 1 calc R . .
C133 C 0.4154(3) 0.8697(3) 0.7570(2) 0.0331(9) Uani 1 1 d . B .
C134 C 0.3825(4) 0.9485(3) 0.7501(2) 0.0345(10) Uani 1 1 d . . .
H13D H 0.4092 0.9808 0.7757 0.041 Uiso 1 1 calc R . .
C135 C 0.3089(3) 0.9792(3) 0.7044(2) 0.0309(9) Uani 1 1 d . A .
C136 C 0.2707(3) 0.9317(3) 0.6668(2) 0.0291(9) Uani 1 1 d . . .
H13E H 0.2199 0.9540 0.6364 0.035 Uiso 1 1 calc R . .
C141 C 0.2204(3) 0.8504(3) 0.5576(2) 0.0285(8) Uani 1 1 d . . .
C142 C 0.2891(4) 0.9120(3) 0.5147(2) 0.0343(9) Uani 1 1 d . . .
H14C H 0.3527 0.9239 0.5311 0.041 Uiso 1 1 calc R . .
C143 C 0.2710(4) 0.9576(3) 0.4491(2) 0.0402(10) Uani 1 1 d . B .
C144 C 0.1765(4) 0.9448(3) 0.4247(3) 0.0473(12) Uani 1 1 d . . .
H14D H 0.1613 0.9773 0.3809 0.057 Uiso 1 1 calc R . .
C145 C 0.1054(4) 0.8839(3) 0.4655(3) 0.0458(12) Uani 1 1 d . D .
C146 C 0.1271(4) 0.8355(3) 0.5299(2) 0.0366(10) Uani 1 1 d . . .
H14E H 0.0786 0.7918 0.5557 0.044 Uiso 1 1 calc R . .
C38 C 0.2698(3) 1.0640(3) 0.69519(19) 0.0421(11) Uani 1 1 d D . .
F31 F 0.2452(5) 1.1000(3) 0.6321(2) 0.0680(12) Uani 0.726(4) 1 d PDU A 1
F32 F 0.1765(4) 1.0669(3) 0.7355(3) 0.0764(14) Uani 0.726(4) 1 d PDU A 1
F33 F 0.3359(4) 1.1145(3) 0.7078(4) 0.0824(15) Uani 0.726(4) 1 d PDU A 1
F31A F 0.2656(12) 1.0858(7) 0.7535(4) 0.0680(12) Uani 0.274(4) 1 d PDU A 2
F32A F 0.3414(8) 1.1163(6) 0.6511(6) 0.0764(14) Uani 0.274(4) 1 d PDU A 2
F33A F 0.1768(7) 1.0835(7) 0.6736(8) 0.0824(15) Uani 0.274(4) 1 d PDU A 2
C147 C 0.3504(4) 1.0211(3) 0.4046(2) 0.0565(14) Uani 1 1 d D . .
F41 F 0.3900(9) 1.0067(6) 0.3449(4) 0.102(2) Uani 0.517(6) 1 d PDU B 1
F42 F 0.4337(6) 1.0348(5) 0.4331(4) 0.0722(15) Uani 0.517(6) 1 d PDU B 1
F43 F 0.3062(6) 1.0938(4) 0.3862(5) 0.0871(18) Uani 0.517(6) 1 d PDU B 1
F41A F 0.3409(9) 1.0912(4) 0.4193(6) 0.102(2) Uani 0.483(6) 1 d PDU B 2
F42A F 0.3453(7) 1.0367(5) 0.3375(3) 0.0722(15) Uani 0.483(6) 1 d PDU B 2
F43A F 0.4522(5) 0.9996(6) 0.4096(5) 0.0871(18) Uani 0.483(6) 1 d PDU B 2
C137 C 0.4913(3) 0.8332(2) 0.8072(2) 0.0478(12) Uani 1 1 d D . .
F34 F 0.5556(6) 0.7767(5) 0.7896(4) 0.0764(17) Uani 0.517(6) 1 d PDU B 1
F35 F 0.5605(6) 0.8888(4) 0.8135(4) 0.0619(14) Uani 0.517(6) 1 d PDU B 1
F36 F 0.4395(5) 0.7999(5) 0.8713(3) 0.0765(17) Uani 0.517(6) 1 d PDU B 1
F34A F 0.5208(7) 0.8821(5) 0.8426(5) 0.0764(17) Uani 0.483(6) 1 d PDU B 2
F35A F 0.4514(6) 0.7649(4) 0.8554(3) 0.0619(14) Uani 0.483(6) 1 d PDU B 2
F36A F 0.5817(5) 0.8091(5) 0.7748(4) 0.0765(17) Uani 0.483(6) 1 d PDU B 2
C117 C -0.1530(4) 0.7598(2) 0.73848(19) 0.0503(13) Uani 1 1 d D . .
F11 F -0.2180(10) 0.7375(11) 0.7994(4) 0.0776(16) Uani 0.296(12) 1 d PDU C 1
F12 F -0.1992(11) 0.7304(9) 0.6950(7) 0.0681(14) Uani 0.296(12) 1 d PDU C 1
F13 F -0.1597(10) 0.8403(3) 0.7157(9) 0.0621(13) Uani 0.296(12) 1 d PDU C 1
F11A F -0.1818(5) 0.7659(6) 0.6763(3) 0.0776(16) Uani 0.704(12) 1 d PDU C 2
F12A F -0.1664(5) 0.8326(3) 0.7488(5) 0.0681(14) Uani 0.704(12) 1 d PDU C 2
F13A F -0.2272(4) 0.7104(3) 0.7847(3) 0.0621(13) Uani 0.704(12) 1 d PDU C 2
C48 C 0.0050(5) 0.8694(3) 0.4387(2) 0.0702(18) Uani 1 1 d D . .
F44 F -0.0666(4) 0.8178(4) 0.4836(3) 0.0848(16) Uani 0.776(6) 1 d PDU D 1
F45 F 0.0242(4) 0.8422(4) 0.3827(3) 0.0882(17) Uani 0.776(6) 1 d PDU D 1
F46 F -0.0464(5) 0.9389(4) 0.4162(4) 0.110(2) Uani 0.776(6) 1 d PDU D 1
F44A F -0.0143(13) 0.9159(10) 0.3778(6) 0.0848(16) Uani 0.224(6) 1 d PDU D 2
F45A F -0.0825(9) 0.8717(13) 0.4843(7) 0.0882(17) Uani 0.224(6) 1 d PDU D 2
F46A F 0.0085(16) 0.7937(6) 0.4333(11) 0.110(2) Uani 0.224(6) 1 d PDU D 2
C128 C 0.3454(3) 0.5196(3) 0.5807(2) 0.0584(15) Uani 1 1 d D . .
F21 F 0.2764(5) 0.5206(4) 0.5357(3) 0.0902(18) Uani 0.726(4) 1 d PDU A 1
F22 F 0.2867(4) 0.4797(3) 0.6423(2) 0.0619(12) Uani 0.726(4) 1 d PDU A 1
F23 F 0.4251(5) 0.4689(3) 0.5708(3) 0.0789(16) Uani 0.726(4) 1 d PDU A 1
F21A F 0.4225(10) 0.4644(9) 0.5970(7) 0.0902(18) Uani 0.274(4) 1 d PDU A 2
F22A F 0.3372(10) 0.5214(7) 0.5147(3) 0.0619(12) Uani 0.274(4) 1 d PDU A 2
F23A F 0.2537(8) 0.4861(8) 0.6201(6) 0.0789(16) Uani 0.274(4) 1 d PDU A 2
C118 C 0.1103(3) 0.5618(3) 0.8479(2) 0.0435(11) Uani 1 1 d D . .
F14 F 0.0941(8) 0.4929(3) 0.8314(4) 0.0670(17) Uani 0.696(16) 1 d PDU E 1
F15 F 0.0444(5) 0.5555(5) 0.9089(3) 0.0644(14) Uani 0.696(16) 1 d PDU E 1
F16 F 0.2108(3) 0.5596(4) 0.8634(3) 0.0531(13) Uani 0.696(16) 1 d PDU E 1
F14A F 0.1973(9) 0.5761(10) 0.8749(8) 0.0670(17) Uani 0.304(16) 1 d PDU E 2
F15A F 0.1413(15) 0.5016(6) 0.8181(6) 0.0644(14) Uani 0.304(16) 1 d PDU E 2
F16A F 0.0337(7) 0.5284(9) 0.9015(5) 0.0531(13) Uani 0.304(16) 1 d PDU E 2
C127 C 0.6341(4) 0.7344(2) 0.5246(2) 0.0543(14) Uani 1 1 d D . .
F24 F 0.6985(4) 0.7191(4) 0.5740(2) 0.0678(13) Uani 0.827(14) 1 d PDU F 1
F25 F 0.6814(4) 0.7019(5) 0.4746(4) 0.0832(16) Uani 0.827(14) 1 d PDU F 1
F26 F 0.6423(4) 0.8156(3) 0.4964(4) 0.0685(15) Uani 0.827(14) 1 d PDU F 1
F24A F 0.6329(18) 0.8006(11) 0.4709(10) 0.0678(13) Uani 0.173(14) 1 d PDU F 2
F25A F 0.6980(16) 0.7512(17) 0.5667(11) 0.0832(16) Uani 0.173(14) 1 d PDU F 2
F26A F 0.6846(17) 0.6764(11) 0.4991(14) 0.0685(15) Uani 0.173(14) 1 d PDU F 2
N1 N 0.0418(3) 0.6984(2) 0.26872(18) 0.0320(8) Uani 1 1 d . . .
N2 N 0.2643(3) 0.6219(2) 0.06245(18) 0.0323(8) Uani 1 1 d . . .
P1 P 0.26278(8) 0.60260(6) 0.26212(5) 0.0269(2) Uani 1 1 d . . .
P2 P 0.08280(9) 0.79826(6) 0.11067(5) 0.0282(2) Uani 1 1 d . . .
Pt1 Pt 0.167393(12) 0.691905(9) 0.183017(8) 0.02438(6) Uani 1 1 d . . .
C1_1 C 0.6642(19) 0.6963(11) 0.9601(18) 0.069(2) Uani 0.356(9) 1 d PDU G 1
H1A_1 H 0.6018 0.6900 0.9980 0.083 Uiso 0.356(9) 1 calc PR G 1
H1B_1 H 0.6372 0.6895 0.9183 0.083 Uiso 0.356(9) 1 calc PR G 1
Cl1_1 Cl 0.7585(10) 0.6232(5) 0.9855(5) 0.112(3) Uani 0.356(9) 1 d PDU G 1
Cl2_1 Cl 0.7250(9) 0.7951(4) 0.9408(4) 0.089(2) Uani 0.356(9) 1 d PDU G 1
C1_2 C 0.6734(11) 0.7145(7) 0.9473(9) 0.069(2) Uani 0.644(9) 1 d PDU G 2
H1A_2 H 0.6520 0.7106 0.9031 0.083 Uiso 0.644(9) 1 calc PR G 2
H1B_2 H 0.6163 0.7442 0.9695 0.083 Uiso 0.644(9) 1 calc PR G 2
Cl1_2 Cl 0.6822(6) 0.6148(3) 1.0035(3) 0.1243(19) Uani 0.644(9) 1 d PDU G 2
Cl2_2 Cl 0.7946(5) 0.7685(4) 0.9295(2) 0.1089(19) Uani 0.644(9) 1 d PDU G 2
C1_3 C 0.5096(19) 0.9502(12) 0.0123(12) 0.089(7) Uani 0.388(3) 1 d PDU H -1
H1A_3 H 0.5710 0.9212 -0.0067 0.107 Uiso 0.388(3) 1 calc PR H -1
H1B_3 H 0.4655 0.9101 0.0515 0.107 Uiso 0.388(3) 1 calc PR H -1
Cl1_3 Cl 0.4303(13) 0.9910(8) -0.0524(8) 0.1108(18) Uani 0.388(3) 1 d PDU H -1
Cl2_3 Cl 0.5615(13) 1.0279(8) 0.0443(8) 0.1108(18) Uani 0.388(3) 1 d PDU H -1
C1_4 C 0.506(7) 0.950(2) -0.046(2) 0.089(7) Uani 0.112(3) 1 d PDU H -2
H1A_4 H 0.4366 0.9183 -0.0374 0.107 Uiso 0.112(3) 1 calc PR H -2
H1B_4 H 0.5642 0.9176 -0.0644 0.107 Uiso 0.112(3) 1 calc PR H -2
Cl1_4 Cl 0.4960(18) 1.0454(14) -0.1101(10) 0.1108(18) Uani 0.112(3) 1 d PDU H -2
Cl2_4 Cl 0.533(2) 0.9653(18) 0.0320(11) 0.1108(18) Uani 0.112(3) 1 d PDU H -2

loop_
_atom_site_aniso_label
_atom_site_aniso_U_11
_atom_site_aniso_U_22
_atom_site_aniso_U_33
_atom_site_aniso_U_23
_atom_site_aniso_U_13
_atom_site_aniso_U_12
B1 0.026(2) 0.028(2) 0.028(2) -0.0055(18) -0.0042(18) -0.0005(18)
B10 0.026(2) 0.029(2) 0.029(2) -0.0108(19) -0.0056(18) -0.0011(18)
Br1 0.0394(3) 0.0537(3) 0.0512(3) -0.0186(2) 0.0056(2) -0.0102(2)
C11 0.033(2) 0.036(2) 0.025(2) -0.0057(17) -0.0032(17) -0.0026(18)
C12 0.051(3) 0.047(3) 0.031(2) -0.004(2) -0.008(2) 0.006(2)
C13 0.066(4) 0.057(3) 0.035(3) 0.003(2) 0.001(3) 0.007(3)
C14 0.075(4) 0.052(3) 0.053(3) -0.002(3) 0.017(3) -0.013(3)
C15 0.051(3) 0.064(4) 0.053(3) -0.016(3) 0.003(3) -0.022(3)
C16 0.040(3) 0.042(3) 0.035(2) -0.008(2) -0.003(2) -0.013(2)
C21 0.026(2) 0.037(2) 0.031(2) -0.0127(18) -0.0081(17) 0.0074(17)
C22 0.037(3) 0.060(3) 0.054(3) -0.028(3) -0.021(2) 0.015(2)
C23 0.036(3) 0.069(4) 0.069(4) -0.034(3) -0.019(3) 0.021(2)
C24 0.042(3) 0.051(3) 0.063(3) -0.024(3) -0.008(2) 0.016(2)
C25 0.044(3) 0.049(3) 0.050(3) -0.026(2) -0.008(2) 0.007(2)
C26 0.033(2) 0.036(2) 0.043(3) -0.016(2) -0.0126(19) 0.0049(18)
C31 0.036(2) 0.037(2) 0.035(2) -0.0149(19) -0.0133(19) 0.0012(18)
C32 0.045(3) 0.051(3) 0.044(3) -0.027(2) -0.010(2) 0.005(2)
C33 0.063(4) 0.067(4) 0.051(3) -0.039(3) -0.018(3) 0.005(3)
C34 0.081(4) 0.070(4) 0.077(4) -0.045(4) -0.022(4) -0.018(3)
C35 0.067(4) 0.097(5) 0.079(4) -0.054(4) -0.003(3) -0.038(4)
C36 0.050(3) 0.066(4) 0.054(3) -0.033(3) 0.003(2) -0.023(3)
C41 0.047(3) 0.030(2) 0.024(2) -0.0062(17) -0.0039(18) 0.0026(19)
C42 0.049(3) 0.033(2) 0.033(2) -0.0099(19) -0.013(2) 0.008(2)
C43 0.062(3) 0.047(3) 0.036(3) -0.019(2) -0.011(2) 0.009(2)
C44 0.077(4) 0.062(3) 0.024(2) -0.008(2) -0.006(2) 0.008(3)
C45 0.094(5) 0.044(3) 0.029(3) 0.002(2) -0.003(3) 0.000(3)
C46 0.084(4) 0.033(3) 0.031(2) -0.003(2) -0.008(2) 0.007(3)
C51 0.035(2) 0.044(3) 0.034(2) -0.016(2) -0.0094(19) 0.010(2)
C52 0.053(3) 0.066(4) 0.046(3) -0.024(3) -0.021(2) 0.027(3)
C53 0.050(4) 0.127(7) 0.070(4) -0.043(4) -0.025(3) 0.042(4)
C54 0.032(3) 0.166(8) 0.067(4) -0.050(5) -0.010(3) 0.011(4)
C55 0.040(3) 0.106(5) 0.066(4) -0.037(4) -0.001(3) -0.020(3)
C56 0.035(3) 0.052(3) 0.049(3) -0.020(2) -0.004(2) -0.007(2)
C61 0.056(3) 0.057(4) 0.094(5) -0.048(3) 0.008(3) -0.015(3)
C62 0.087(5) 0.081(5) 0.138(7) -0.075(5) 0.023(5) -0.038(4)
C63 0.085(5) 0.058(4) 0.108(6) -0.055(4) -0.026(4) -0.003(3)
C64 0.076(4) 0.043(3) 0.054(3) -0.029(3) -0.018(3) 0.011(3)
C65 0.054(3) 0.045(3) 0.042(3) -0.022(2) -0.012(2) 0.004(2)
C66 0.046(3) 0.028(2) 0.037(2) -0.0151(18) -0.010(2) 0.0050(19)
C70 0.036(2) 0.037(2) 0.029(2) -0.0090(18) -0.0028(19) 0.0029(19)
C71 0.046(3) 0.067(4) 0.042(3) -0.019(3) 0.013(2) -0.003(3)
C72 0.044(3) 0.035(2) 0.040(3) -0.015(2) -0.016(2) -0.002(2)
C73 0.057(3) 0.054(3) 0.038(3) -0.023(2) 0.000(2) 0.007(2)
C111 0.027(2) 0.032(2) 0.028(2) -0.0148(17) -0.0057(16) -0.0009(16)
C112 0.031(2) 0.035(2) 0.029(2) -0.0133(18) -0.0033(17) 0.0030(18)
C113 0.026(2) 0.046(3) 0.039(2) -0.023(2) -0.0030(18) 0.0007(18)
C114 0.031(2) 0.044(3) 0.036(2) -0.018(2) 0.0040(18) -0.0088(19)
C115 0.034(2) 0.034(2) 0.031(2) -0.0124(18) -0.0058(18) -0.0040(18)
C116 0.026(2) 0.035(2) 0.032(2) -0.0163(18) -0.0060(17) 0.0008(17)
C121 0.027(2) 0.032(2) 0.025(2) -0.0092(17) -0.0041(16) 0.0025(17)
C122 0.033(2) 0.037(2) 0.034(2) -0.0169(19) -0.0032(18) -0.0022(18)
C123 0.049(3) 0.041(3) 0.036(2) -0.021(2) -0.006(2) 0.004(2)
C124 0.046(3) 0.045(3) 0.032(2) -0.017(2) -0.001(2) 0.014(2)
C125 0.033(2) 0.044(3) 0.029(2) -0.0092(19) -0.0025(18) 0.0046(19)
C126 0.033(2) 0.034(2) 0.031(2) -0.0103(18) -0.0007(18) 0.0008(18)
C131 0.0223(19) 0.030(2) 0.026(2) -0.0083(16) 0.0000(15) -0.0029(16)
C132 0.029(2) 0.030(2) 0.034(2) -0.0097(18) -0.0040(17) 0.0001(17)
C133 0.027(2) 0.041(2) 0.033(2) -0.0118(19) -0.0076(17) -0.0018(18)
C134 0.033(2) 0.041(2) 0.034(2) -0.0168(19) -0.0028(18) -0.0069(19)
C135 0.029(2) 0.033(2) 0.030(2) -0.0107(17) 0.0005(17) -0.0032(17)
C136 0.025(2) 0.032(2) 0.031(2) -0.0108(17) -0.0043(16) -0.0013(16)
C141 0.028(2) 0.032(2) 0.028(2) -0.0121(17) -0.0039(16) 0.0049(17)
C142 0.033(2) 0.037(2) 0.037(2) -0.0164(19) -0.0097(19) 0.0016(18)
C143 0.047(3) 0.038(2) 0.035(2) -0.008(2) -0.008(2) 0.003(2)
C144 0.051(3) 0.053(3) 0.034(3) -0.003(2) -0.011(2) 0.005(2)
C145 0.042(3) 0.065(3) 0.033(2) -0.014(2) -0.013(2) 0.000(2)
C146 0.035(2) 0.048(3) 0.030(2) -0.015(2) -0.0063(18) -0.003(2)
C38 0.049(3) 0.038(3) 0.043(3) -0.018(2) -0.005(2) -0.003(2)
F31 0.106(3) 0.044(2) 0.055(2) -0.0149(17) -0.017(2) 0.017(2)
F32 0.068(3) 0.054(2) 0.085(3) -0.002(2) 0.023(2) 0.024(2)
F33 0.075(3) 0.058(2) 0.133(3) -0.048(2) -0.035(3) -0.004(2)
F31A 0.106(3) 0.044(2) 0.055(2) -0.0149(17) -0.017(2) 0.017(2)
F32A 0.068(3) 0.054(2) 0.085(3) -0.002(2) 0.023(2) 0.024(2)
F33A 0.075(3) 0.058(2) 0.133(3) -0.048(2) -0.035(3) -0.004(2)
C147 0.075(4) 0.048(3) 0.042(3) -0.003(2) -0.011(3) -0.003(3)
F41 0.112(4) 0.089(3) 0.102(4) -0.031(3) 0.010(3) -0.023(3)
F42 0.072(3) 0.078(3) 0.053(2) 0.011(2) -0.017(2) -0.032(2)
F43 0.080(3) 0.071(3) 0.092(3) 0.011(3) -0.017(3) -0.009(2)
F41A 0.112(4) 0.089(3) 0.102(4) -0.031(3) 0.010(3) -0.023(3)
F42A 0.072(3) 0.078(3) 0.053(2) 0.011(2) -0.017(2) -0.032(2)
F43A 0.080(3) 0.071(3) 0.092(3) 0.011(3) -0.017(3) -0.009(2)
C137 0.045(3) 0.053(3) 0.049(3) -0.016(2) -0.019(2) -0.001(2)
F34 0.081(3) 0.082(3) 0.084(3) -0.034(3) -0.048(3) 0.014(2)
F35 0.060(3) 0.071(3) 0.055(2) -0.006(2) -0.030(2) -0.009(2)
F36 0.059(3) 0.091(3) 0.066(3) 0.005(2) -0.018(2) 0.012(3)
F34A 0.081(3) 0.082(3) 0.084(3) -0.034(3) -0.048(3) 0.014(2)
F35A 0.060(3) 0.071(3) 0.055(2) -0.006(2) -0.030(2) -0.009(2)
F36A 0.059(3) 0.091(3) 0.066(3) 0.005(2) -0.018(2) 0.012(3)
C117 0.033(3) 0.067(4) 0.052(3) -0.024(3) 0.002(2) 0.008(2)
F11 0.056(2) 0.108(3) 0.072(3) -0.026(3) -0.021(2) 0.017(2)
F12 0.057(2) 0.063(2) 0.091(3) -0.034(2) -0.008(2) 0.017(2)
F13 0.0336(19) 0.065(3) 0.085(3) -0.023(2) 0.004(2) -0.0009(18)
F11A 0.056(2) 0.108(3) 0.072(3) -0.026(3) -0.021(2) 0.017(2)
F12A 0.057(2) 0.063(2) 0.091(3) -0.034(2) -0.008(2) 0.017(2)
F13A 0.0336(19) 0.065(3) 0.085(3) -0.023(2) 0.004(2) -0.0009(18)
C48 0.056(4) 0.100(5) 0.050(3) -0.007(3) -0.019(3) -0.006(4)
F44 0.060(2) 0.115(3) 0.074(3) -0.005(2) -0.028(2) -0.029(2)
F45 0.086(3) 0.119(3) 0.077(3) -0.044(3) -0.032(2) -0.020(2)
F46 0.093(3) 0.125(4) 0.123(4) -0.033(3) -0.060(3) 0.015(3)
F44A 0.060(2) 0.115(3) 0.074(3) -0.005(2) -0.028(2) -0.029(2)
F45A 0.086(3) 0.119(3) 0.077(3) -0.044(3) -0.032(2) -0.020(2)
F46A 0.093(3) 0.125(4) 0.123(4) -0.033(3) -0.060(3) 0.015(3)
C128 0.070(4) 0.055(3) 0.063(4) -0.036(3) -0.011(3) 0.007(3)
F21 0.116(3) 0.084(3) 0.086(3) -0.034(2) -0.039(3) -0.024(3)
F22 0.075(3) 0.050(2) 0.067(2) -0.0243(19) -0.013(2) -0.015(2)
F23 0.093(3) 0.056(2) 0.094(3) -0.043(2) 0.010(2) 0.011(2)
F21A 0.116(3) 0.084(3) 0.086(3) -0.034(2) -0.039(3) -0.024(3)
F22A 0.075(3) 0.050(2) 0.067(2) -0.0243(19) -0.013(2) -0.015(2)
F23A 0.093(3) 0.056(2) 0.094(3) -0.043(2) 0.010(2) 0.011(2)
C118 0.047(3) 0.041(3) 0.040(3) -0.008(2) -0.005(2) -0.010(2)
F14 0.081(4) 0.044(2) 0.076(3) -0.011(2) -0.022(3) -0.007(2)
F15 0.070(3) 0.056(3) 0.053(2) 0.0009(19) 0.007(2) -0.008(2)
F16 0.043(2) 0.051(3) 0.054(2) 0.0076(18) -0.0128(18) -0.0035(17)
F14A 0.081(4) 0.044(2) 0.076(3) -0.011(2) -0.022(3) -0.007(2)
F15A 0.070(3) 0.056(3) 0.053(2) 0.0009(19) 0.007(2) -0.008(2)
F16A 0.043(2) 0.051(3) 0.054(2) 0.0076(18) -0.0128(18) -0.0035(17)
C127 0.043(3) 0.058(3) 0.058(3) -0.018(3) 0.009(3) 0.008(2)
F24 0.046(2) 0.068(3) 0.088(3) -0.014(2) -0.0176(19) -0.0052(19)
F25 0.065(2) 0.099(3) 0.084(3) -0.044(3) 0.029(2) 0.000(2)
F26 0.052(2) 0.064(2) 0.072(3) -0.0032(19) 0.018(2) -0.0064(18)
F24A 0.046(2) 0.068(3) 0.088(3) -0.014(2) -0.0176(19) -0.0052(19)
F25A 0.065(2) 0.099(3) 0.084(3) -0.044(3) 0.029(2) 0.000(2)
F26A 0.052(2) 0.064(2) 0.072(3) -0.0032(19) 0.018(2) -0.0064(18)
N1 0.0313(19) 0.036(2) 0.0290(18) -0.0094(15) -0.0050(16) 0.0037(15)
N2 0.035(2) 0.0335(19) 0.0289(18) -0.0114(15) -0.0029(15) 0.0025(15)
P1 0.0263(5) 0.0293(5) 0.0274(5) -0.0097(4) -0.0075(4) 0.0012(4)
P2 0.0329(6) 0.0269(5) 0.0262(5) -0.0090(4) -0.0060(4) 0.0022(4)
Pt1 0.02417(9) 0.02623(9) 0.02326(9) -0.00786(6) -0.00323(6) 0.00038(5)
C1_1 0.070(4) 0.076(4) 0.066(4) -0.027(3) -0.015(3) 0.000(3)
Cl1_1 0.137(6) 0.081(4) 0.124(5) -0.045(3) -0.017(4) 0.027(4)
Cl2_1 0.122(5) 0.070(3) 0.079(3) -0.016(2) -0.038(3) 0.000(3)
C1_2 0.070(4) 0.076(4) 0.066(4) -0.027(3) -0.015(3) 0.000(3)
Cl1_2 0.151(4) 0.082(2) 0.148(4) -0.045(2) -0.021(3) 0.005(2)
Cl2_2 0.107(3) 0.151(4) 0.076(2) -0.038(2) -0.019(2) -0.038(3)
C1_3 0.089(8) 0.087(8) 0.091(8) -0.024(4) -0.012(4) 0.004(4)
Cl1_3 0.094(2) 0.112(3) 0.116(3) -0.021(3) -0.0056(18) 0.003(2)
Cl2_3 0.094(2) 0.112(3) 0.116(3) -0.021(3) -0.0056(18) 0.003(2)
C1_4 0.089(8) 0.087(8) 0.091(8) -0.024(4) -0.012(4) 0.004(4)
Cl1_4 0.094(2) 0.112(3) 0.116(3) -0.021(3) -0.0056(18) 0.003(2)
Cl2_4 0.094(2) 0.112(3) 0.116(3) -0.021(3) -0.0056(18) 0.003(2)

loop_
_atom_type_symbol
_atom_type_description
_atom_type_scat_dispersion_real
_atom_type_scat_dispersion_imag
_atom_type_scat_source
C C 0.0033 0.0016 'International Tables Vol C Tables 4.2.6.8 and 6.1.1.4'
H H 0.0000 0.0000 'International Tables Vol C Tables 4.2.6.8 and 6.1.1.4'
B B 0.0013 0.0007 'International Tables Vol C Tables 4.2.6.8 and 6.1.1.4'
N N 0.0061 0.0033 'International Tables Vol C Tables 4.2.6.8 and 6.1.1.4'
F F 0.0171 0.0103 'International Tables Vol C Tables 4.2.6.8 and 6.1.1.4'
P P 0.1023 0.0942 'International Tables Vol C Tables 4.2.6.8 and 6.1.1.4'
Br Br -0.2901 2.4595 'International Tables Vol C Tables 4.2.6.8 and 6.1.1.4'
Pt Pt -1.7033 8.3905 'International Tables Vol C Tables 4.2.6.8 and 6.1.1.4'
Cl Cl 0.1484 0.1585 'International Tables Vol C Tables 4.2.6.8 and 6.1.1.4'

loop_
_geom_angle_atom_site_label_1
_geom_angle_atom_site_label_2
_geom_angle_atom_site_label_3
_geom_angle
N2 B1 Br1 114.7(3)
N2 B1 Pt1 127.8(3)
Br1 B1 Pt1 117.6(2)
C111 B10 C141 115.6(3)
C111 B10 C131 104.3(3)
C141 B10 C131 109.8(3)
C111 B10 C121 111.7(3)
C141 B10 C121 103.5(3)
C131 B10 C121 112.2(3)
C12 C11 C16 110.5(4)
C12 C11 P1 117.6(3)
C16 C11 P1 113.9(3)
C12 C11 H11A 104.4
C16 C11 H11A 104.4
P1 C11 H11A 104.4
C13 C12 C11 110.3(4)
C13 C12 H12A 109.6
C11 C12 H12A 109.6
C13 C12 H12B 109.6
C11 C12 H12B 109.6
H12A C12 H12B 108.1
C12 C13 C14 111.0(5)
C12 C13 H13A 109.4
C14 C13 H13A 109.4
C12 C13 H13B 109.4
C14 C13 H13B 109.4
H13A C13 H13B 108.0
C15 C14 C13 112.4(5)
C15 C14 H14A 109.1
C13 C14 H14A 109.1
C15 C14 H14B 109.1
C13 C14 H14B 109.1
H14A C14 H14B 107.9
C14 C15 C16 111.5(5)
C14 C15 H15A 109.3
C16 C15 H15A 109.3
C14 C15 H15B 109.3
C16 C15 H15B 109.3
H15A C15 H15B 108.0
C11 C16 C15 110.4(4)
C11 C16 H16A 109.6
C15 C16 H16A 109.6
C11 C16 H16B 109.6
C15 C16 H16B 109.6
H16A C16 H16B 108.1
C26 C21 C22 109.5(4)
C26 C21 P1 112.2(3)
C22 C21 P1 117.2(3)
C26 C21 H21A 105.7
C22 C21 H21A 105.7
P1 C21 H21A 105.7
C23 C22 C21 110.0(4)
C23 C22 H22A 109.7
C21 C22 H22A 109.7
C23 C22 H22B 109.7
C21 C22 H22B 109.7
H22A C22 H22B 108.2
C24 C23 C22 111.9(4)
C24 C23 H23A 109.2
C22 C23 H23A 109.2
C24 C23 H23B 109.2
C22 C23 H23B 109.2
H23A C23 H23B 107.9
C23 C24 C25 110.5(4)
C23 C24 H24A 109.6
C25 C24 H24A 109.6
C23 C24 H24B 109.6
C25 C24 H24B 109.6
H24A C24 H24B 108.1
C24 C25 C26 110.9(4)
C24 C25 H25A 109.5
C26 C25 H25A 109.5
C24 C25 H25B 109.5
C26 C25 H25B 109.5
H25A C25 H25B 108.0
C21 C26 C25 110.7(4)
C21 C26 H26A 109.5
C25 C26 H26A 109.5
C21 C26 H26B 109.5
C25 C26 H26B 109.5
H26A C26 H26B 108.1
C32 C31 C36 109.1(4)
C32 C31 P1 115.8(3)
C36 C31 P1 110.3(3)
C32 C31 H31A 107.1
C36 C31 H31A 107.1
P1 C31 H31A 107.1
C31 C32 C33 110.2(4)
C31 C32 H32A 109.6
C33 C32 H32A 109.6
C31 C32 H32B 109.6
C33 C32 H32B 109.6
H32A C32 H32B 108.1
C34 C33 C32 112.2(5)
C34 C33 H33A 109.2
C32 C33 H33A 109.2
C34 C33 H33B 109.2
C32 C33 H33B 109.2
H33A C33 H33B 107.9
C33 C34 C35 111.2(5)
C33 C34 H34A 109.4
C35 C34 H34A 109.4
C33 C34 H34B 109.4
C35 C34 H34B 109.4
H34A C34 H34B 108.0
C34 C35 C36 110.6(5)
C34 C35 H35A 109.5
C36 C35 H35A 109.5
C34 C35 H35B 109.5
C36 C35 H35B 109.5
H35A C35 H35B 108.1
C31 C36 C35 110.8(5)
C31 C36 H36A 109.5
C35 C36 H36A 109.5
C31 C36 H36B 109.5
C35 C36 H36B 109.5
H36A C36 H36B 108.1
C46 C41 C42 109.6(4)
C46 C41 P2 117.8(3)
C42 C41 P2 111.8(3)
C46 C41 H41A 105.5
C42 C41 H41A 105.5
P2 C41 H41A 105.5
C43 C42 C41 110.3(4)
C43 C42 H42A 109.6
C41 C42 H42A 109.6
C43 C42 H42B 109.6
C41 C42 H42B 109.6
H42A C42 H42B 108.1
C42 C43 C44 110.9(4)
C42 C43 H43A 109.5
C44 C43 H43A 109.5
C42 C43 H43B 109.5
C44 C43 H43B 109.5
H43A C43 H43B 108.1
C45 C44 C43 110.6(4)
C45 C44 H44A 109.5
C43 C44 H44A 109.5
C45 C44 H44B 109.5
C43 C44 H44B 109.5
H44A C44 H44B 108.1
C44 C45 C46 111.7(5)
C44 C45 H45A 109.3
C46 C45 H45A 109.3
C44 C45 H45B 109.3
C46 C45 H45B 109.3
H45A C45 H45B 107.9
C41 C46 C45 109.9(4)
C41 C46 H46A 109.7
C45 C46 H46A 109.7
C41 C46 H46B 109.7
C45 C46 H46B 109.7
H46A C46 H46B 108.2
C56 C51 C52 111.2(4)
C56 C51 P2 113.9(3)
C52 C51 P2 116.5(4)
C56 C51 H51A 104.6
C52 C51 H51A 104.6
P2 C51 H51A 104.6
C53 C52 C51 109.6(5)
C53 C52 H52A 109.7
C51 C52 H52A 109.7
C53 C52 H52B 109.7
C51 C52 H52B 109.7
H52A C52 H52B 108.2
C54 C53 C52 113.0(5)
C54 C53 H53A 109.0
C52 C53 H53A 109.0
C54 C53 H53B 109.0
C52 C53 H53B 109.0
H53A C53 H53B 107.8
C53 C54 C55 111.2(5)
C53 C54 H54A 109.4
C55 C54 H54A 109.4
C53 C54 H54B 109.4
C55 C54 H54B 109.4
H54A C54 H54B 108.0
C54 C55 C56 111.6(5)
C54 C55 H55A 109.3
C56 C55 H55A 109.3
C54 C55 H55B 109.3
C56 C55 H55B 109.3
H55A C55 H55B 108.0
C51 C56 C55 110.4(5)
C51 C56 H56A 109.6
C55 C56 H56A 109.6
C51 C56 H56B 109.6
C55 C56 H56B 109.6
H56A C56 H56B 108.1
C66 C61 C62 111.0(5)
C66 C61 H61A 109.4
C62 C61 H61A 109.4
C66 C61 H61B 109.4
C62 C61 H61B 109.4
H61A C61 H61B 108.0
C63 C62 C61 111.2(6)
C63 C62 H62A 109.4
C61 C62 H62A 109.4
C63 C62 H62B 109.4
C61 C62 H62B 109.4
H62A C62 H62B 108.0
C64 C63 C62 110.7(6)
C64 C63 H63A 109.5
C62 C63 H63A 109.5
C64 C63 H63B 109.5
C62 C63 H63B 109.5
H63A C63 H63B 108.1
C63 C64 C65 111.4(5)
C63 C64 H64A 109.3
C65 C64 H64A 109.3
C63 C64 H64B 109.3
C65 C64 H64B 109.3
H64A C64 H64B 108.0
C64 C65 C66 110.5(4)
C64 C65 H65A 109.5
C66 C65 H65A 109.5
C64 C65 H65B 109.5
C66 C65 H65B 109.5
H65A C65 H65B 108.1
C61 C66 C65 109.7(4)
C61 C66 P2 110.6(3)
C65 C66 P2 114.3(3)
C61 C66 H66A 107.3
C65 C66 H66A 107.3
P2 C66 H66A 107.3
N1 C70 C71 179.1(5)
C70 C71 H71A 109.5
C70 C71 H71B 109.5
H71A C71 H71B 109.5
C70 C71 H71C 109.5
H71A C71 H71C 109.5
H71B C71 H71C 109.5
N2 C72 H72A 109.5
N2 C72 H72B 109.5
H72A C72 H72B 109.5
N2 C72 H72C 109.5
H72A C72 H72C 109.5
H72B C72 H72C 109.5
N2 C73 H73A 109.5
N2 C73 H73B 109.5
H73A C73 H73B 109.5
N2 C73 H73C 109.5
H73A C73 H73C 109.5
H73B C73 H73C 109.5
C116 C111 C112 115.8(4)
C116 C111 B10 120.5(4)
C112 C111 B10 123.5(4)
C111 C112 C113 121.2(4)
C111 C112 H11B 119.4
C113 C112 H11B 119.4
C114 C113 C112 121.7(4)
C114 C113 C117 120.0(4)
C112 C113 C117 118.2(4)
C113 C114 C115 118.0(4)
C113 C114 H11C 121.0
C115 C114 H11C 121.0
C116 C115 C114 120.3(4)
C116 C115 C118 120.4(4)
C114 C115 C118 119.3(4)
C115 C116 C111 122.9(4)
C115 C116 H11D 118.6
C111 C116 H11D 118.6
C126 C121 C122 115.6(4)
C126 C121 B10 121.9(4)
C122 C121 B10 122.1(4)
C123 C122 C121 122.3(4)
C123 C122 H12C 118.9
C121 C122 H12C 118.9
C124 C123 C122 120.4(4)
C124 C123 C128 120.4(4)
C122 C123 C128 119.1(4)
C123 C124 C125 118.7(4)
C123 C124 H12D 120.7
C125 C124 H12D 120.7
C124 C125 C126 120.5(4)
C124 C125 C127 120.2(4)
C126 C125 C127 119.3(4)
C121 C126 C125 122.4(4)
C121 C126 H12E 118.8
C125 C126 H12E 118.8
C132 C131 C136 116.1(4)
C132 C131 B10 122.0(4)
C136 C131 B10 121.6(4)
C131 C132 C133 121.8(4)
C131 C132 H13C 119.1
C133 C132 H13C 119.1
C134 C133 C132 121.3(4)
C134 C133 C137 119.7(4)
C132 C133 C137 119.0(4)
C133 C134 C135 117.9(4)
C133 C134 H13D 121.1
C135 C134 H13D 121.1
C136 C135 C134 120.8(4)
C136 C135 C38 119.0(4)
C134 C135 C38 120.2(4)
C135 C136 C131 122.2(4)
C135 C136 H13E 118.9
C131 C136 H13E 118.9
C142 C141 C146 115.2(4)
C142 C141 B10 121.1(4)
C146 C141 B10 123.4(4)
C141 C142 C143 124.0(4)
C141 C142 H14C 118.0
C143 C142 H14C 118.0
C142 C143 C144 119.7(4)
C142 C143 C147 121.2(4)
C144 C143 C147 119.1(4)
C145 C144 C143 118.5(4)
C145 C144 H14D 120.8
C143 C144 H14D 120.8
C144 C145 C146 121.2(5)
C144 C145 C48 118.3(4)
C146 C145 C48 120.4(4)
C145 C146 C141 121.2(4)
C145 C146 H14E 119.4
C141 C146 H14E 119.4
F33 C38 F33A 124.9(7)
F33 C38 F32A 50.8(6)
F33A C38 F32A 105.4(6)
F33 C38 F31A 53.2(6)
F33A C38 F31A 106.1(6)
F32A C38 F31A 102.9(6)
F33 C38 F32 106.0(4)
F33A C38 F32 54.4(6)
F32A C38 F32 137.3(7)
F31A C38 F32 58.5(6)
F33 C38 F31 105.8(4)
F33A C38 F31 48.5(6)
F32A C38 F31 62.3(6)
F31A C38 F31 134.4(6)
F32 C38 F31 101.7(4)
F33 C38 C135 115.4(4)
F33A C38 C135 119.7(6)
F32A C38 C135 110.3(6)
F31A C38 C135 111.1(6)
F32 C38 C135 112.3(4)
F31 C38 C135 114.5(4)
F41A C147 F42 69.7(5)
F41A C147 F42A 106.3(5)
F42 C147 F42A 127.0(6)
F42 C147 F41 107.0(5)
F41A C147 F43A 105.8(5)
F42A C147 F43A 104.0(5)
F42 C147 F43 103.4(5)
F42A C147 F43 73.9(5)
F41 C147 F43 104.3(5)
F43A C147 F43 131.5(7)
F41A C147 C143 113.9(6)
F42 C147 C143 115.9(5)
F42A C147 C143 113.5(5)
F41 C147 C143 112.9(6)
F43A C147 C143 112.4(5)
F43 C147 C143 112.3(5)
F34A C137 F36 77.5(5)
F34A C137 F34 123.1(6)
F36 C137 F34 107.1(5)
F34A C137 F36A 107.3(5)
F36 C137 F36A 128.6(6)
F36 C137 F35 105.7(5)
F34 C137 F35 103.9(5)
F36A C137 F35 81.5(5)
F34A C137 F35A 105.9(5)
F34 C137 F35A 77.9(5)
F36A C137 F35A 103.6(5)
F35 C137 F35A 128.2(5)
F34A C137 C133 114.8(5)
F36 C137 C133 112.4(5)
F34 C137 C133 114.7(5)
F36A C137 C133 111.1(5)
F35 C137 C133 112.2(4)
F35A C137 C133 113.3(4)
F12A C117 F12 126.9(7)
F12A C117 F11 82.1(7)
F12 C117 F11 105.9(6)
F12 C117 F13 105.6(6)
F11 C117 F13 106.0(6)
F12A C117 F13A 106.6(4)
F12 C117 F13A 81.0(7)
F13 C117 F13A 125.2(7)
F12A C117 F11A 106.1(4)
F11 C117 F11A 125.7(8)
F13 C117 F11A 80.6(6)
F13A C117 F11A 105.5(4)
F12A C117 C113 112.6(4)
F12 C117 C113 111.5(7)
F11 C117 C113 113.3(7)
F13 C117 C113 113.8(6)
F13A C117 C113 113.4(4)
F11A C117 C113 112.1(4)
F44A C48 F44 124.2(9)
F44A C48 F45A 106.6(7)
F44A C48 F45 60.0(8)
F44 C48 F45 105.9(5)
F45A C48 F45 134.1(9)
F44A C48 F46A 106.1(7)
F44 C48 F46A 64.7(9)
F45A C48 F46A 105.7(7)
F45 C48 F46A 49.7(9)
F44 C48 F46 107.0(5)
F45A C48 F46 70.8(8)
F45 C48 F46 103.2(5)
F46A C48 F46 140.2(10)
F44A C48 C145 119.6(8)
F44 C48 C145 115.4(4)
F45A C48 C145 111.1(8)
F45 C48 C145 113.3(5)
F46A C48 C145 106.9(9)
F46 C48 C145 111.2(5)
F23A C128 F23 116.7(8)
F23A C128 F21 74.9(7)
F23 C128 F21 108.5(5)
F23A C128 F22A 107.0(6)
F23 C128 F22A 81.6(6)
F23A C128 F21A 105.9(6)
F21 C128 F21A 126.0(8)
F22A C128 F21A 103.1(6)
F23 C128 F22 104.1(4)
F21 C128 F22 102.2(4)
F22A C128 F22 131.9(7)
F21A C128 F22 86.7(7)
F23A C128 C123 121.3(7)
F23 C128 C123 114.3(5)
F21 C128 C123 113.8(4)
F22A C128 C123 107.3(6)
F21A C128 C123 110.8(8)
F22 C128 C123 112.8(4)
F16A C118 F16 115.0(7)
F16A C118 F14 82.0(6)
F16A C118 F14A 106.8(6)
F14 C118 F14A 123.4(8)
F16A C118 F15A 105.4(6)
F16 C118 F15A 85.9(7)
F14A C118 F15A 104.1(6)
F16 C118 F15 105.1(4)
F14 C118 F15 105.6(4)
F14A C118 F15 91.6(7)
F15A C118 F15 127.7(6)
F16A C118 C115 119.8(7)
F16 C118 C115 114.8(4)
F14 C118 C115 113.0(4)
F14A C118 C115 109.7(8)
F15A C118 C115 109.8(6)
F15 C118 C115 110.9(4)
F24A C127 F25A 107.6(7)
F24A C127 F25 82.7(11)
F25A C127 F25 116.9(12)
F25 C127 F24 106.6(4)
F24A C127 F26A 107.0(7)
F25A C127 F26A 105.8(7)
F24 C127 F26A 89.1(11)
F25A C127 F26 82.2(11)
F25 C127 F26 105.6(4)
F24 C127 F26 104.6(4)
F26A C127 F26 127.7(11)
F24A C127 C125 109.3(10)
F25A C127 C125 119.6(11)
F25 C127 C125 113.8(4)
F24 C127 C125 112.1(4)
F26A C127 C125 106.9(11)
F26 C127 C125 113.3(4)
C70 N1 Pt1 170.9(4)
B1 N2 C72 121.4(4)
B1 N2 C73 127.0(4)
C72 N2 C73 111.6(4)
C11 P1 C31 104.4(2)
C11 P1 C21 110.7(2)
C31 P1 C21 103.6(2)
C11 P1 Pt1 108.93(14)
C31 P1 Pt1 109.85(15)
C21 P1 Pt1 118.37(14)
C51 P2 C66 104.6(2)
C51 P2 C41 109.9(2)
C66 P2 C41 104.0(2)
C51 P2 Pt1 110.94(15)
C66 P2 Pt1 108.67(15)
C41 P2 Pt1 117.74(15)
B1 Pt1 N1 173.65(16)
B1 Pt1 P1 91.01(13)
N1 Pt1 P1 89.67(10)
B1 Pt1 P2 92.20(13)
N1 Pt1 P2 88.13(10)
P1 Pt1 P2 170.46(4)
Cl1_1 C1_1 Cl2_1 109.7(12)
Cl1_1 C1_1 H1A_1 109.7
Cl2_1 C1_1 H1A_1 109.7
Cl1_1 C1_1 H1B_1 109.7
Cl2_1 C1_1 H1B_1 109.7
H1A_1 C1_1 H1B_1 108.2
Cl2_2 C1_2 Cl1_2 112.1(8)
Cl2_2 C1_2 H1A_2 109.2
Cl1_2 C1_2 H1A_2 109.2
Cl2_2 C1_2 H1B_2 109.2
Cl1_2 C1_2 H1B_2 109.2
H1A_2 C1_2 H1B_2 107.9
Cl1_3 C1_3 Cl2_3 111.6(11)
Cl1_3 C1_3 H1A_3 109.3
Cl2_3 C1_3 H1A_3 109.3
Cl1_3 C1_3 H1B_3 109.3
Cl2_3 C1_3 H1B_3 109.3
H1A_3 C1_3 H1B_3 108.0
Cl2_4 C1_4 Cl1_4 110.4(18)
Cl2_4 C1_4 H1A_4 109.6
Cl1_4 C1_4 H1A_4 109.6
Cl2_4 C1_4 H1B_4 109.6
Cl1_4 C1_4 H1B_4 109.6
H1A_4 C1_4 H1B_4 108.1

loop_
_geom_bond_atom_site_label_1
_geom_bond_atom_site_label_2
_geom_bond_distance
B1 N2 1.398(6)
B1 Br1 1.996(5)
B1 Pt1 2.017(5)
B10 C111 1.638(6)
B10 C141 1.641(6)
B10 C131 1.644(6)
B10 C121 1.645(6)
C11 C12 1.528(6)
C11 C16 1.532(6)
C11 P1 1.840(4)
C11 H11A 1.0000
C12 C13 1.521(7)
C12 H12A 0.9900
C12 H12B 0.9900
C13 C14 1.529(9)
C13 H13A 0.9900
C13 H13B 0.9900
C14 C15 1.505(9)
C14 H14A 0.9900
C14 H14B 0.9900
C15 C16 1.534(7)
C15 H15A 0.9900
C15 H15B 0.9900
C16 H16A 0.9900
C16 H16B 0.9900
C21 C26 1.528(6)
C21 C22 1.543(6)
C21 P1 1.859(4)
C21 H21A 1.0000
C22 C23 1.527(7)
C22 H22A 0.9900
C22 H22B 0.9900
C23 C24 1.516(8)
C23 H23A 0.9900
C23 H23B 0.9900
C24 C25 1.517(7)
C24 H24A 0.9900
C24 H24B 0.9900
C25 C26 1.532(6)
C25 H25A 0.9900
C25 H25B 0.9900
C26 H26A 0.9900
C26 H26B 0.9900
C31 C32 1.526(6)
C31 C36 1.529(7)
C31 P1 1.851(4)
C31 H31A 1.0000
C32 C33 1.538(7)
C32 H32A 0.9900
C32 H32B 0.9900
C33 C34 1.496(9)
C33 H33A 0.9900
C33 H33B 0.9900
C34 C35 1.524(9)
C34 H34A 0.9900
C34 H34B 0.9900
C35 C36 1.532(7)
C35 H35A 0.9900
C35 H35B 0.9900
C36 H36A 0.9900
C36 H36B 0.9900
C41 C46 1.529(6)
C41 C42 1.531(6)
C41 P2 1.854(4)
C41 H41A 1.0000
C42 C43 1.524(6)
C42 H42A 0.9900
C42 H42B 0.9900
C43 C44 1.525(7)
C43 H43A 0.9900
C43 H43B 0.9900
C44 C45 1.515(8)
C44 H44A 0.9900
C44 H44B 0.9900
C45 C46 1.536(7)
C45 H45A 0.9900
C45 H45B 0.9900
C46 H46A 0.9900
C46 H46B 0.9900
C51 C56 1.523(7)
C51 C52 1.532(7)
C51 P2 1.850(5)
C51 H51A 1.0000
C52 C53 1.513(9)
C52 H52A 0.9900
C52 H52B 0.9900
C53 C54 1.510(11)
C53 H53A 0.9900
C53 H53B 0.9900
C54 C55 1.522(10)
C54 H54A 0.9900
C54 H54B 0.9900
C55 C56 1.523(7)
C55 H55A 0.9900
C55 H55B 0.9900
C56 H56A 0.9900
C56 H56B 0.9900
C61 C66 1.520(7)
C61 C62 1.535(8)
C61 H61A 0.9900
C61 H61B 0.9900
C62 C63 1.520(10)
C62 H62A 0.9900
C62 H62B 0.9900
C63 C64 1.495(9)
C63 H63A 0.9900
C63 H63B 0.9900
C64 C65 1.528(7)
C64 H64A 0.9900
C64 H64B 0.9900
C65 C66 1.534(6)
C65 H65A 0.9900
C65 H65B 0.9900
C66 P2 1.852(4)
C66 H66A 1.0000
C70 N1 1.141(5)
C70 C71 1.453(6)
C71 H71A 0.9800
C71 H71B 0.9800
C71 H71C 0.9800
C72 N2 1.467(6)
C72 H72A 0.9800
C72 H72B 0.9800
C72 H72C 0.9800
C73 N2 1.468(6)
C73 H73A 0.9800
C73 H73B 0.9800
C73 H73C 0.9800
C111 C116 1.396(6)
C111 C112 1.398(6)
C112 C113 1.400(6)
C112 H11B 0.9500
C113 C114 1.372(7)
C113 C117 1.499(7)
C114 C115 1.388(6)
C114 H11C 0.9500
C115 C116 1.388(6)
C115 C118 1.489(7)
C116 H11D 0.9500
C121 C126 1.390(6)
C121 C122 1.401(6)
C122 C123 1.397(6)
C122 H12C 0.9500
C123 C124 1.373(7)
C123 C128 1.491(7)
C124 C125 1.382(7)
C124 H12D 0.9500
C125 C126 1.393(6)
C125 C127 1.486(7)
C126 H12E 0.9500
C131 C132 1.393(6)
C131 C136 1.398(6)
C132 C133 1.396(6)
C132 H13C 0.9500
C133 C134 1.376(6)
C133 C137 1.492(7)
C134 C135 1.391(6)
C134 H13D 0.9500
C135 C136 1.389(6)
C135 C38 1.492(6)
C136 H13E 0.9500
C141 C142 1.378(6)
C141 C146 1.421(6)
C142 C143 1.385(6)
C142 H14C 0.9500
C143 C144 1.388(7)
C143 C147 1.484(7)
C144 C145 1.375(7)
C144 H14D 0.9500
C145 C146 1.396(7)
C145 C48 1.488(8)
C146 H14E 0.9500
C38 F33 1.305(4)
C38 F33A 1.305(5)
C38 F32A 1.319(5)
C38 F31A 1.321(5)
C38 F32 1.323(4)
C38 F31 1.330(4)
C147 F41A 1.310(5)
C147 F42 1.316(5)
C147 F42A 1.318(5)
C147 F41 1.318(5)
C147 F43A 1.325(5)
C147 F43 1.328(5)
C137 F34A 1.328(5)
C137 F36 1.329(5)
C137 F34 1.333(5)
C137 F36A 1.334(5)
C137 F35 1.341(4)
C137 F35A 1.343(5)
C117 F12A 1.321(4)
C117 F12 1.328(5)
C117 F11 1.328(5)
C117 F13 1.330(5)
C117 F13A 1.331(4)
C117 F11A 1.332(4)
C48 F44A 1.318(5)
C48 F44 1.321(5)
C48 F45A 1.324(6)
C48 F45 1.326(5)
C48 F46A 1.329(6)
C48 F46 1.336(5)
C128 F23A 1.330(5)
C128 F23 1.334(4)
C128 F21 1.339(4)
C128 F22A 1.342(5)
C128 F21A 1.344(5)
C128 F22 1.350(4)
C118 F16A 1.334(5)
C118 F16 1.335(4)
C118 F14 1.336(4)
C118 F14A 1.342(5)
C118 F15A 1.352(5)
C118 F15 1.352(4)
C127 F24A 1.335(5)
C127 F25A 1.337(5)
C127 F25 1.339(4)
C127 F24 1.340(4)
C127 F26A 1.343(5)
C127 F26 1.347(4)
N1 Pt1 2.177(4)
P1 Pt1 2.3329(10)
P2 Pt1 2.3380(11)
C1_1 Cl1_1 1.725(19)
C1_1 Cl2_1 1.783(18)
C1_1 H1A_1 0.9900
C1_1 H1B_1 0.9900
C1_2 Cl2_2 1.726(12)
C1_2 Cl1_2 1.778(12)
C1_2 H1A_2 0.9900
C1_2 H1B_2 0.9900
C1_3 Cl1_3 1.741(18)
C1_3 Cl2_3 1.798(18)
C1_3 H1A_3 0.9900
C1_3 H1B_3 0.9900
C1_4 Cl2_4 1.76(2)
C1_4 Cl1_4 1.80(2)
C1_4 H1A_4 0.9900
C1_4 H1B_4 0.9900

loop_
_geom_torsion_atom_site_label_1
_geom_torsion_atom_site_label_2
_geom_torsion_atom_site_label_3
_geom_torsion_atom_site_label_4
_geom_torsion
C16 C11 C12 C13 -58.4(5)
P1 C11 C12 C13 168.4(4)
C11 C12 C13 C14 56.4(6)
C12 C13 C14 C15 -54.6(7)
C13 C14 C15 C16 53.8(7)
C12 C11 C16 C15 57.4(5)
P1 C11 C16 C15 -167.6(4)
C14 C15 C16 C11 -55.0(6)
C26 C21 C22 C23 57.3(6)
P1 C21 C22 C23 -173.4(4)
C21 C22 C23 C24 -57.1(6)
C22 C23 C24 C25 56.3(6)
C23 C24 C25 C26 -56.2(6)
C22 C21 C26 C25 -58.1(5)
P1 C21 C26 C25 170.0(3)
C24 C25 C26 C21 58.0(5)
C36 C31 C32 C33 -57.8(6)
P1 C31 C32 C33 177.1(4)
C31 C32 C33 C34 56.8(6)
C32 C33 C34 C35 -55.0(7)
C33 C34 C35 C36 55.0(8)
C32 C31 C36 C35 59.2(6)
P1 C31 C36 C35 -172.6(4)
C34 C35 C36 C31 -57.7(8)
C46 C41 C42 C43 59.3(5)
P2 C41 C42 C43 -168.2(3)
C41 C42 C43 C44 -58.2(6)
C42 C43 C44 C45 56.0(6)
C43 C44 C45 C46 -55.6(7)
C42 C41 C46 C45 -58.1(6)
P2 C41 C46 C45 172.6(4)
C44 C45 C46 C41 57.0(7)
C56 C51 C52 C53 56.7(6)
P2 C51 C52 C53 -170.6(4)
C51 C52 C53 C54 -55.5(7)
C52 C53 C54 C55 54.4(7)
C53 C54 C55 C56 -53.8(7)
C52 C51 C56 C55 -57.3(6)
P2 C51 C56 C55 168.7(4)
C54 C55 C56 C51 55.5(7)
C66 C61 C62 C63 56.1(9)
C61 C62 C63 C64 -55.8(9)
C62 C63 C64 C65 56.8(7)
C63 C64 C65 C66 -57.9(6)
C62 C61 C66 C65 -56.4(7)
C62 C61 C66 P2 176.5(5)
C64 C65 C66 C61 57.1(6)
C64 C65 C66 P2 -177.9(4)
C141 B10 C111 C116 158.3(4)
C131 B10 C111 C116 -81.0(4)
C121 B10 C111 C116 40.3(5)
C141 B10 C111 C112 -27.8(5)
C131 B10 C111 C112 92.9(4)
C121 B10 C111 C112 -145.8(4)
C116 C111 C112 C113 -4.3(6)
B10 C111 C112 C113 -178.5(4)
C111 C112 C113 C114 3.5(6)
C111 C112 C113 C117 -174.6(4)
C112 C113 C114 C115 -0.4(6)
C117 C113 C114 C115 177.6(4)
C113 C114 C115 C116 -1.5(6)
C113 C114 C115 C118 -179.5(4)
C114 C115 C116 C111 0.5(6)
C118 C115 C116 C111 178.5(4)
C112 C111 C116 C115 2.4(6)
B10 C111 C116 C115 176.8(4)
C111 B10 C121 C126 -156.4(4)
C141 B10 C121 C126 78.6(5)
C131 B10 C121 C126 -39.7(5)
C111 B10 C121 C122 31.3(5)
C141 B10 C121 C122 -93.7(4)
C131 B10 C121 C122 148.0(4)
C126 C121 C122 C123 1.7(6)
B10 C121 C122 C123 174.5(4)
C121 C122 C123 C124 -2.8(7)
C121 C122 C123 C128 177.8(4)
C122 C123 C124 C125 1.2(7)
C128 C123 C124 C125 -179.5(4)
C123 C124 C125 C126 1.4(7)
C123 C124 C125 C127 -179.7(4)
C122 C121 C126 C125 0.9(6)
B10 C121 C126 C125 -171.8(4)
C124 C125 C126 C121 -2.5(7)
C127 C125 C126 C121 178.5(4)
C111 B10 C131 C132 82.8(4)
C141 B10 C131 C132 -152.7(4)
C121 B10 C131 C132 -38.2(5)
C111 B10 C131 C136 -91.3(4)
C141 B10 C131 C136 33.2(5)
C121 B10 C131 C136 147.7(4)
C136 C131 C132 C133 -0.2(6)
B10 C131 C132 C133 -174.7(4)
C131 C132 C133 C134 -0.8(7)
C131 C132 C133 C137 178.1(4)
C132 C133 C134 C135 1.1(6)
C137 C133 C134 C135 -177.8(4)
C133 C134 C135 C136 -0.4(6)
C133 C134 C135 C38 179.6(4)
C134 C135 C136 C131 -0.7(6)
C38 C135 C136 C131 179.3(4)
C132 C131 C136 C135 1.0(6)
B10 C131 C136 C135 175.5(4)
C111 B10 C141 C142 160.2(4)
C131 B10 C141 C142 42.6(5)
C121 B10 C141 C142 -77.4(4)
C111 B10 C141 C146 -25.6(6)
C131 B10 C141 C146 -143.2(4)
C121 B10 C141 C146 96.9(4)
C146 C141 C142 C143 0.3(6)
B10 C141 C142 C143 174.9(4)
C141 C142 C143 C144 3.1(7)
C141 C142 C143 C147 -177.8(4)
C142 C143 C144 C145 -3.1(8)
C147 C143 C144 C145 177.8(5)
C143 C144 C145 C146 -0.2(8)
C143 C144 C145 C48 -179.0(5)
C144 C145 C146 C141 3.7(8)
C48 C145 C146 C141 -177.5(4)
C142 C141 C146 C145 -3.6(6)
B10 C141 C146 C145 -178.1(4)
C136 C135 C38 F33 -153.6(5)
C134 C135 C38 F33 26.4(6)
C136 C135 C38 F33A 24.1(9)
C134 C135 C38 F33A -155.9(8)
C136 C135 C38 F32A -98.4(8)
C134 C135 C38 F32A 81.6(8)
C136 C135 C38 F31A 148.2(8)
C134 C135 C38 F31A -31.7(8)
C136 C135 C38 F32 84.8(5)
C134 C135 C38 F32 -95.2(5)
C136 C135 C38 F31 -30.5(6)
C134 C135 C38 F31 149.5(4)
C142 C143 C147 F41A -82.6(8)
C144 C143 C147 F41A 96.5(8)
C142 C143 C147 F42 -4.6(8)
C144 C143 C147 F42 174.5(6)
C142 C143 C147 F42A 155.5(6)
C144 C143 C147 F42A -25.4(8)
C142 C143 C147 F41 119.3(7)
C144 C143 C147 F41 -61.6(8)
C142 C143 C147 F43A 37.7(8)
C144 C143 C147 F43A -143.2(7)
C142 C143 C147 F43 -123.1(6)
C144 C143 C147 F43 56.0(7)
C134 C133 C137 F34A 0.4(7)
C132 C133 C137 F34A -178.6(6)
C134 C133 C137 F36 86.6(6)
C132 C133 C137 F36 -92.4(6)
C134 C133 C137 F34 -150.7(6)
C132 C133 C137 F34 30.3(7)
C134 C133 C137 F36A -121.6(6)
C132 C133 C137 F36A 59.4(6)
C134 C133 C137 F35 -32.4(6)
C132 C133 C137 F35 148.6(5)
C134 C133 C137 F35A 122.3(6)
C132 C133 C137 F35A -56.7(6)
C114 C113 C117 F12A 116.7(6)
C112 C113 C117 F12A -65.2(6)
C114 C113 C117 F12 -93.7(9)
C112 C113 C117 F12 84.3(9)
C114 C113 C117 F11 25.7(10)
C112 C113 C117 F11 -156.2(10)
C114 C113 C117 F13 147.0(9)
C112 C113 C117 F13 -34.9(10)
C114 C113 C117 F13A -4.4(6)
C112 C113 C117 F13A 173.6(5)
C114 C113 C117 F11A -123.8(6)
C112 C113 C117 F11A 54.3(6)
C144 C145 C48 F44A -1.3(12)
C146 C145 C48 F44A 179.8(11)
C144 C145 C48 F44 -171.4(5)
C146 C145 C48 F44 9.7(7)
C144 C145 C48 F45A -126.1(11)
C146 C145 C48 F45A 55.0(11)
C144 C145 C48 F45 66.3(7)
C146 C145 C48 F45 -112.6(6)
C144 C145 C48 F46A 119.0(11)
C146 C145 C48 F46A -59.8(11)
C144 C145 C48 F46 -49.4(7)
C146 C145 C48 F46 131.8(6)
C124 C123 C128 F23A 164.0(8)
C122 C123 C128 F23A -16.6(9)
C124 C123 C128 F23 15.7(6)
C122 C123 C128 F23 -165.0(5)
C124 C123 C128 F21 -109.8(5)
C122 C123 C128 F21 69.6(6)
C124 C123 C128 F22A -72.8(7)
C122 C123 C128 F22A 106.6(7)
C124 C123 C128 F21A 39.0(8)
C122 C123 C128 F21A -141.6(7)
C124 C123 C128 F22 134.3(5)
C122 C123 C128 F22 -46.3(6)
C116 C115 C118 F16A 172.3(9)
C114 C115 C118 F16A -9.6(10)
C116 C115 C118 F16 29.2(6)
C114 C115 C118 F16 -152.8(5)
C116 C115 C118 F14 -93.6(6)
C114 C115 C118 F14 84.4(6)
C116 C115 C118 F14A 48.4(9)
C114 C115 C118 F14A -133.6(9)
C116 C115 C118 F15A -65.5(9)
C114 C115 C118 F15A 112.5(9)
C116 C115 C118 F15 148.0(5)
C114 C115 C118 F15 -33.9(6)
C124 C125 C127 F24A 118.4(14)
C126 C125 C127 F24A -62.7(14)
C124 C125 C127 F25A -117.0(14)
C126 C125 C127 F25A 61.9(15)
C124 C125 C127 F25 28.0(7)
C126 C125 C127 F25 -153.1(5)
C124 C125 C127 F24 -93.2(5)
C126 C125 C127 F24 85.8(5)
C124 C125 C127 F26A 2.9(13)
C126 C125 C127 F26A -178.1(13)
C124 C125 C127 F26 148.8(5)
C126 C125 C127 F26 -32.3(7)
Br1 B1 N2 C72 179.6(3)
Pt1 B1 N2 C72 -0.7(6)
Br1 B1 N2 C73 0.3(6)
Pt1 B1 N2 C73 -179.9(4)
C12 C11 P1 C31 -59.5(4)
C16 C11 P1 C31 168.9(3)
C12 C11 P1 C21 51.4(4)
C16 C11 P1 C21 -80.2(4)
C12 C11 P1 Pt1 -176.8(3)
C16 C11 P1 Pt1 51.6(4)
C32 C31 P1 C11 -53.2(4)
C36 C31 P1 C11 -177.7(4)
C32 C31 P1 C21 -169.2(4)
C36 C31 P1 C21 66.3(4)
C32 C31 P1 Pt1 63.4(4)
C36 C31 P1 Pt1 -61.1(4)
C26 C21 P1 C11 48.2(4)
C22 C21 P1 C11 -79.8(4)
C26 C21 P1 C31 159.6(3)
C22 C21 P1 C31 31.6(4)
C26 C21 P1 Pt1 -78.6(3)
C22 C21 P1 Pt1 153.5(3)
C56 C51 P2 C66 -164.3(3)
C52 C51 P2 C66 64.2(4)
C56 C51 P2 C41 84.6(4)
C52 C51 P2 C41 -46.9(4)
C56 C51 P2 Pt1 -47.3(4)
C52 C51 P2 Pt1 -178.9(3)
C61 C66 P2 C51 -178.9(4)
C65 C66 P2 C51 56.6(4)
C61 C66 P2 C41 -63.6(4)
C65 C66 P2 C41 171.9(4)
C61 C66 P2 Pt1 62.6(4)
C65 C66 P2 Pt1 -61.9(4)
C46 C41 P2 C51 75.4(4)
C42 C41 P2 C51 -52.9(4)
C46 C41 P2 C66 -36.1(4)
C42 C41 P2 C66 -164.3(3)
C46 C41 P2 Pt1 -156.3(4)
C42 C41 P2 Pt1 75.4(3)
N2 B1 Pt1 P1 94.7(4)
Br1 B1 Pt1 P1 -85.5(2)
N2 B1 Pt1 P2 -94.3(4)
Br1 B1 Pt1 P2 85.5(2)
C11 P1 Pt1 B1 -134.7(2)
C31 P1 Pt1 B1 111.5(2)
C21 P1 Pt1 B1 -7.1(2)
C11 P1 Pt1 N1 38.96(18)
C31 P1 Pt1 N1 -74.84(18)
C21 P1 Pt1 N1 166.57(19)
C51 P2 Pt1 B1 134.9(2)
C66 P2 Pt1 B1 -110.6(2)
C41 P2 Pt1 B1 7.2(2)
C51 P2 Pt1 N1 -38.71(18)
C66 P2 Pt1 N1 75.71(19)
C41 P2 Pt1 N1 -166.5(2)
